data_7237733
loop_
_publ_author_name
'Zhang, Chen'
'Ma, Dongxin'
'Liu, Ruihuan'
'Duan, Lian'

_publ_section_title
;
 High-efficiency blue--green electroluminescence from sublimable cationic
 iridium(iii) complexes with a pyrazole-type ligand
;
_journal_issue 12
_journal_name_full 'Journal of Materials Chemistry C'
_journal_page_first 3503
_journal_paper_doi 10.1039/C9TC00465C
_journal_volume 7
_journal_year 2019
_chemical_formula_moiety 'C26 H21 Ir N7, C32 H12 B F24'
_chemical_formula_sum 'C58 H33 B F24 Ir N7'
_chemical_formula_weight 1486.92
_space_group_crystal_system triclinic
_space_group_IT_number 2
_space_group_name_Hall '-P 1'
_space_group_name_H-M_alt 'P -1'
_atom_sites_solution_hydrogens geom
_atom_sites_solution_primary dual
_audit_creation_date 2017-11-28
_audit_creation_method
;
Olex2 1.2
(compiled 2017.08.10 svn.r3458 for OlexSys, GUI svn.r5381)
;
_audit_update_record
;
2017-12-27 deposited with the CCDC.	2019-02-14 downloaded from the CCDC.
;
_cell_angle_alpha 69.85(3)
_cell_angle_beta 89.40(3)
_cell_angle_gamma 89.17(3)
_cell_formula_units_Z 4
_cell_length_a 17.542(4)
_cell_length_b 18.562(4)
_cell_length_c 18.887(4)
_cell_measurement_reflns_used 17604
_cell_measurement_temperature 293(2)
_cell_measurement_theta_max 27.4816
_cell_measurement_theta_min 1.1484
_cell_volume 5773(2)
_computing_molecular_graphics 'Olex2 (Dolomanov et al., 2009)'
_computing_publication_material 'Olex2 (Dolomanov et al., 2009)'
_computing_structure_refinement 'XL (Sheldrick, 2008)'
_computing_structure_solution 'ShelXT (Sheldrick, 2015)'
_diffrn_ambient_temperature 293(2)
_diffrn_measured_fraction_theta_full 0.997
_diffrn_measured_fraction_theta_max 0.993
_diffrn_measurement_device_type 'multiwire proportional'
_diffrn_measurement_method 'phi and omega scans'
_diffrn_radiation_monochromator graphite
_diffrn_radiation_type MoK\a
_diffrn_radiation_wavelength 0.71073
_diffrn_reflns_av_R_equivalents 0.0499
_diffrn_reflns_av_unetI/netI 0.0587
_diffrn_reflns_Laue_measured_fraction_full 0.997
_diffrn_reflns_Laue_measured_fraction_max 0.993
_diffrn_reflns_limit_h_max 22
_diffrn_reflns_limit_h_min -22
_diffrn_reflns_limit_k_max 24
_diffrn_reflns_limit_k_min -24
_diffrn_reflns_limit_l_max 24
_diffrn_reflns_limit_l_min -24
_diffrn_reflns_number 71313
_diffrn_reflns_point_group_measured_fraction_full 0.997
_diffrn_reflns_point_group_measured_fraction_max 0.993
_diffrn_reflns_theta_full 25.242
_diffrn_reflns_theta_max 27.512
_diffrn_reflns_theta_min 1.148
_exptl_absorpt_coefficient_mu 2.437
_exptl_absorpt_correction_T_max 1.0000
_exptl_absorpt_correction_T_min 0.6881
_exptl_absorpt_correction_type multi-scan
_exptl_absorpt_process_details 'CrystalClear (Rigaku Inc., 2008)'
_exptl_crystal_colour yellow
_exptl_crystal_density_diffrn 1.711
_exptl_crystal_description block
_exptl_crystal_F_000 2912
_refine_diff_density_max 3.213
_refine_diff_density_min -4.154
_refine_diff_density_rms 0.389
_refine_ls_extinction_method none
_refine_ls_goodness_of_fit_ref 1.146
_refine_ls_hydrogen_treatment constr
_refine_ls_matrix_type full
_refine_ls_number_parameters 1639
_refine_ls_number_reflns 26352
_refine_ls_number_restraints 2281
_refine_ls_restrained_S_all 1.177
_refine_ls_R_factor_all 0.1179
_refine_ls_R_factor_gt 0.1026
_refine_ls_shift/su_max 0.004
_refine_ls_shift/su_mean 0.000
_refine_ls_structure_factor_coef Fsqd
_refine_ls_weighting_details 'w=1/[\s^2^(Fo^2^)+(0.1656P)^2^+49.7430P] where P=(Fo^2^+2Fc^2^)/3'
_refine_ls_weighting_scheme calc
_refine_ls_wR_factor_gt 0.2821
_refine_ls_wR_factor_ref 0.3096
_reflns_Friedel_coverage 0.000
_reflns_number_gt 24108
_reflns_number_total 26352
_reflns_threshold_expression 'I > 2\s(I)'
_cod_data_source_file c9tc00465c2.cif
_cod_data_source_block bww17506
_cod_database_code 7237733
_shelx_shelxl_version_number 2014/7
_shelx_space_group_comment
;
The symmetry employed for this shelxl refinement is uniquely defined
by the following loop, which should always be used as a source of
symmetry information in preference to the above space-group names.
They are only intended as comments.
;
_shelx_estimated_absorpt_t_max 1.0000
_shelx_estimated_absorpt_t_min 0.6881
_olex2_refinement_description
;
1. Fixed Uiso
 At 1.2 times of:
  All C(H) groups
2. Restrained distances
 C1-C00R
 1.5 with sigma of 0.02
3. Uiso/Uaniso restraints and constraints
All non-hydrogen atoms have similar U: within 2A with sigma of 0.01 and sigma
for terminal atoms of 0.01
All non-hydrogen atoms restrained to be isotropic: with sigma of 0.01 and sigma
for terminal atoms of 0.01
4.a Aromatic/amide H refined with riding coordinates:
 C007(H007), C00C(H00C), C00K(H00K), C00O(H00O), C00Q(H00Q), C00U(H00U),
 C00V(H00V), C00X(H00X), C00Z(H00Z), C011(H011), C012(H012), C019(H019),
 C01F(H01F), C01G(H01G), C01N(H01N), C01Q(H01Q), C01S(H01S), C01U(H01U),
 C01V(H01V), C021(H021), C022(H022), C024(H024), C027(H027), C02A(H02A),
 C02G(H02G), C02J(H02J), C02L(H02L), C02P(H02P), C02Q(H02Q), C030(H030),
 C034(H034), C038(H038), C039(H039), C03G(H03G), C03J(H03J), C03O(H03O),
 C03S(H03S), C03T(H03T), C03U(H03U), C03X(H03X), C03Y(H03Y), C03Z(H03Z),
 C041(H041), C043(H043), C046(H046), C047(H047), C048(H048), C049(H049),
 C04B(H04B), C04C(H04C), C04G(H04G), C04I(H04I), C04M(H04M), C04O(H04O),
 C04P(H04P), C04R(H04R), C04S(H04S), C04T(H04T), C04U(H04U), C04V(H04V),
 C04X(H04X), C04Y(H04Y), C04Z(H04Z), C051(H051), C055(H055), C056(H056)
;
_olex2_submission_special_instructions 'No special instructions were received'

loop_
_space_group_symop_operation_xyz
'x, y, z'
'-x, -y, -z'

loop_
_atom_site_label
_atom_site_type_symbol
_atom_site_fract_x
_atom_site_fract_y
_atom_site_fract_z
_atom_site_U_iso_or_equiv
_atom_site_adp_type
_atom_site_occupancy
_atom_site_site_symmetry_order
_atom_site_calc_flag
_atom_site_refinement_flags_posn
_atom_site_refinement_flags_adp
Ir01 Ir 0.24202(2) 0.75405(2) 0.74020(2) 0.03710(13) Uani 1 1 d . U
Ir02 Ir 0.23925(2) 0.25625(3) -0.24178(3) 0.04983(16) Uani 1 1 d . U
F003 F 0.9286(5) 0.1618(5) 1.0293(4) 0.0632(18) Uani 1 1 d . U
F004 F 0.8787(5) 0.4159(5) 0.4385(4) 0.0667(19) Uani 1 1 d . U
F005 F 0.5130(5) 0.3051(5) 0.5529(4) 0.0662(19) Uani 1 1 d . U
F006 F 0.9049(6) 0.4569(5) 0.8903(5) 0.083(2) Uani 1 1 d . U
C007 C 0.5178(6) 0.3727(6) 0.7023(6) 0.0394(18) Uani 1 1 d . U
H007 H 0.4716 0.3993 0.6925 0.047 Uiso 1 1 calc R .
F008 F 0.9420(5) 0.0998(5) 0.9529(5) 0.072(2) Uani 1 1 d . U
C009 C 0.5545(5) 0.3509(6) 0.6474(5) 0.0362(17) Uani 1 1 d . U
F00A F 0.4521(5) 0.3995(6) 0.5647(5) 0.078(2) Uani 1 1 d . U
F00B F 0.9170(6) 0.4780(5) 0.7745(5) 0.085(2) Uani 1 1 d . U
C00C C 0.6888(6) 0.1168(7) 0.8661(6) 0.045(2) Uani 1 1 d . U
H00C H 0.7061 0.1398 0.8995 0.054 Uiso 1 1 calc R .
F00D F 1.0216(5) 0.1868(6) 0.9501(5) 0.072(2) Uani 1 1 d . U
F00E F 0.5472(5) 0.2645(6) 0.0495(5) 0.081(2) Uani 1 1 d . U
F00F F 0.3350(6) 0.5306(5) 0.0796(6) 0.090(3) Uani 1 1 d . U
F00G F 0.2563(6) -0.0425(5) 0.5427(5) 0.082(2) Uani 1 1 d . U
F00H F -0.0317(5) 0.3060(6) 0.0791(6) 0.081(2) Uani 1 1 d . U
F00I F 0.4969(6) 0.0781(6) 0.5125(6) 0.095(3) Uani 1 1 d . U
F00J F 0.9444(6) 0.1368(6) 0.5384(6) 0.085(2) Uani 1 1 d . U
C00K C 0.2926(5) 0.3608(5) 0.3223(5) 0.0338(17) Uani 1 1 d . U
H00K H 0.3435 0.3591 0.3087 0.041 Uiso 1 1 calc R .
C00L C 0.2387(5) 0.3179(5) 0.2985(5) 0.0328(16) Uani 1 1 d . U
C00M C 0.8521(6) 0.3372(6) 0.5637(6) 0.0403(18) Uani 1 1 d . U
F00N F 0.7973(5) 0.4568(5) 0.4995(5) 0.080(2) Uani 1 1 d . U
C00O C 0.6238(5) 0.3105(5) 0.6633(5) 0.0329(17) Uani 1 1 d . U
H00O H 0.6463 0.2946 0.6263 0.039 Uiso 1 1 calc R .
F00P F 0.5637(5) 0.4141(6) 0.5175(5) 0.079(2) Uani 1 1 d . U
C00Q C 0.8386(6) 0.1912(6) 0.6714(6) 0.0388(18) Uani 1 1 d . U
H00Q H 0.8345 0.1417 0.7062 0.047 Uiso 1 1 calc R .
C00R C 0.6485(8) 0.0464(8) 0.8949(8) 0.064(3) Uani 1 1 d D U
N00S N 0.3783(5) 0.2027(5) -0.2910(6) 0.0434(17) Uani 1 1 d . U
N00T N 0.1406(6) 0.8241(5) 0.7197(5) 0.0470(19) Uani 1 1 d . U
C00U C 0.8004(5) 0.3225(6) 0.6253(5) 0.0350(17) Uani 1 1 d . U
H00U H 0.7707 0.3628 0.6294 0.042 Uiso 1 1 calc R .
C00V C 0.6222(5) 0.3152(5) 0.7867(5) 0.0356(17) Uani 1 1 d . U
H00V H 0.6441 0.3039 0.8339 0.043 Uiso 1 1 calc R .
C00W C 0.5520(6) 0.3536(6) 0.7727(6) 0.0441(19) Uani 1 1 d . U
C00X C 0.1643(5) 0.3223(6) 0.3238(5) 0.0366(18) Uani 1 1 d . U
H00X H 0.1270 0.2937 0.3111 0.044 Uiso 1 1 calc R .
F00Y F 0.3115(6) 0.4985(6) -0.0122(6) 0.093(3) Uani 1 1 d . U
C00Z C 0.1976(6) 0.1597(6) 0.2061(6) 0.0376(18) Uani 1 1 d . U
H00Z H 0.2336 0.1228 0.2315 0.045 Uiso 1 1 calc R .
C011 C 0.3278(6) 0.3730(6) 0.1484(5) 0.0389(19) Uani 1 1 d . U
H011 H 0.2940 0.4050 0.1622 0.047 Uiso 1 1 calc R .
C012 C 0.3837(6) 0.2494(6) 0.1702(5) 0.0406(19) Uani 1 1 d . U
H012 H 0.3879 0.1974 0.1985 0.049 Uiso 1 1 calc R .
C013 C 0.8914(6) 0.2062(7) 0.6108(6) 0.0444(19) Uani 1 1 d . U
C014 C 0.7030(5) 0.1523(6) 0.7887(6) 0.0359(17) Uani 1 1 d . U
F015 F 0.0340(6) 0.3923(6) 0.0985(6) 0.093(3) Uani 1 1 d . U
N016 N 0.3487(5) 0.2160(5) -0.2290(5) 0.0417(17) Uani 1 1 d . U
C017 C 0.7926(5) 0.2502(6) 0.6794(5) 0.0339(16) Uani 1 1 d . U
F018 F 0.4003(5) 0.4272(6) 0.3864(6) 0.082(2) Uani 1 1 d . U
C019 C 0.8423(6) 0.2075(6) 0.8605(6) 0.0396(19) Uani 1 1 d . U
H019 H 0.8379 0.1560 0.8657 0.048 Uiso 1 1 calc R .
F01A F 0.9121(6) 0.4564(6) 0.5239(6) 0.087(3) Uani 1 1 d . U
C01B C 0.6605(5) 0.2932(5) 0.7324(5) 0.0328(16) Uani 1 1 d . U
C01C C 0.8586(8) 0.4159(8) 0.5077(7) 0.055(2) Uani 1 1 d . U
C01D C 0.3024(5) 0.1848(5) 0.3290(5) 0.0330(16) Uani 1 1 d . U
N01E N 0.2367(5) 0.7312(5) 0.8525(5) 0.0449(18) Uani 1 1 d . U
C01F C 0.2537(6) 0.1293(6) 0.3740(6) 0.042(2) Uani 1 1 d . U
H01F H 0.2028 0.1307 0.3603 0.050 Uiso 1 1 calc R .
C01G C 0.0899(6) 0.1961(6) 0.1210(6) 0.0402(19) Uani 1 1 d . U
H01G H 0.0542 0.1844 0.0907 0.048 Uiso 1 1 calc R .
N01H N 0.2842(6) 0.8673(6) 0.7189(6) 0.051(2) Uani 1 1 d . U
F01I F 0.4971(6) 0.1929(6) 0.4539(6) 0.089(3) Uani 1 1 d . U
C01J C 0.7940(5) 0.2602(6) 0.8117(5) 0.0355(17) Uani 1 1 d . U
F01K F 0.4258(6) 0.5248(6) 0.0167(7) 0.101(3) Uani 1 1 d . U
N01L N 0.2806(6) 0.3722(7) -0.2791(8) 0.061(2) Uani 1 1 d . U
F01M F 0.8084(6) 0.4841(5) 0.8204(7) 0.087(2) Uani 1 1 d . U
C01N C 0.4259(7) 0.3578(7) 0.0630(6) 0.051(2) Uani 1 1 d . U
H01N H 0.4569 0.3783 0.0208 0.061 Uiso 1 1 calc R .
N01O N 0.2064(5) 0.6625(5) 0.8929(5) 0.0457(18) Uani 1 1 d . U
C01P C 0.3316(5) 0.2940(5) 0.1926(5) 0.0343(17) Uani 1 1 d . U
C01Q C 0.6732(6) 0.1163(6) 0.7432(6) 0.0405(19) Uani 1 1 d . U
H01Q H 0.6809 0.1380 0.6914 0.049 Uiso 1 1 calc R .
C01R C 0.1433(6) 0.1408(6) 0.1621(7) 0.045(2) Uani 1 1 d . U
C01S C 0.1969(6) 0.4093(6) 0.3869(6) 0.0400(19) Uani 1 1 d . U
H01S H 0.1829 0.4401 0.4147 0.048 Uiso 1 1 calc R .
C01T C 0.1426(6) 0.3665(7) 0.3666(6) 0.045(2) Uani 1 1 d . U
C01U C 0.6210(8) 0.0130(8) 0.8449(8) 0.059(3) Uani 1 1 d . U
H01U H 0.5956 -0.0335 0.8627 0.071 Uiso 1 1 calc R .
C01V C 0.9076(6) 0.3066(7) 0.8938(6) 0.043(2) Uani 1 1 d . U
H01V H 0.9447 0.3213 0.9208 0.052 Uiso 1 1 calc R .
F01W F 0.1702(7) 0.0458(8) 0.5154(8) 0.119(4) Uani 1 1 d . U
N01X N 0.0772(6) 0.2322(8) -0.2426(7) 0.064(2) Uani 1 1 d . U
C01Y C 0.2001(5) 0.2322(5) 0.2133(5) 0.0328(16) Uani 1 1 d . U
C01Z C 0.6316(8) 0.0486(7) 0.7710(8) 0.058(2) Uani 1 1 d . U
F020 F 0.0560(6) 0.3475(7) 0.4661(6) 0.098(3) Uani 1 1 d . U
C021 C 0.4379(7) 0.6558(8) 0.6721(7) 0.055(2) Uani 1 1 d . U
H021 H 0.4549 0.6572 0.6249 0.066 Uiso 1 1 calc R .
C022 C 0.3786(5) 0.1806(5) 0.3535(5) 0.0344(17) Uani 1 1 d . U
H022 H 0.4131 0.2171 0.3254 0.041 Uiso 1 1 calc R .
C023 C 0.8982(6) 0.2281(7) 0.9027(6) 0.0431(19) Uani 1 1 d . U
C024 C 0.8975(6) 0.2786(6) 0.5570(6) 0.044(2) Uani 1 1 d . U
H024 H 0.9316 0.2876 0.5169 0.052 Uiso 1 1 calc R .
F025 F 0.5330(6) 0.1171(8) 0.4013(7) 0.105(3) Uani 1 1 d . U
C026 C 0.3276(6) 0.2150(6) -0.3528(7) 0.044(2) Uani 1 1 d . U
C027 C 0.3552(7) 0.0673(7) 0.4616(7) 0.051(2) Uani 1 1 d . U
H027 H 0.3722 0.0278 0.5042 0.061 Uiso 1 1 calc R .
N028 N 0.1293(6) 0.2901(7) -0.2624(7) 0.058(2) Uani 1 1 d . U
N029 N 0.2276(7) 0.9226(6) 0.7067(6) 0.057(2) Uani 1 1 d . U
C02A C 0.1466(5) 0.2866(6) 0.1718(5) 0.0359(18) Uani 1 1 d . U
H02A H 0.1475 0.3358 0.1741 0.043 Uiso 1 1 calc R .
N02B N 0.2569(5) 0.7632(5) 0.6310(5) 0.0428(18) Uani 1 1 d . U
N02C N 0.3263(5) 0.7333(6) 0.6167(5) 0.0441(17) Uani 1 1 d . U
C02D C 0.2712(6) 0.4056(6) 0.3656(6) 0.0407(18) Uani 1 1 d . U
C02E C 0.0915(6) 0.2695(6) 0.1267(6) 0.0411(19) Uani 1 1 d . U
C02F C 0.1508(8) 0.8994(7) 0.7057(7) 0.054(2) Uani 1 1 d . U
C02G C 0.3504(8) 0.2031(8) -0.4178(8) 0.057(2) Uani 1 1 d . U
H02G H 0.4000 0.1879 -0.4242 0.069 Uiso 1 1 calc R .
F02H F 0.0541(6) 0.3554(6) 0.0078(6) 0.101(3) Uani 1 1 d . U
C02I C 0.3744(7) 0.4043(7) 0.0836(7) 0.051(2) Uani 1 1 d . U
C02J C 0.2360(9) 0.2706(10) -0.0168(9) 0.070(3) Uani 1 1 d . U
H02J H 0.2270 0.2423 0.0337 0.084 Uiso 1 1 calc R .
C02K C 0.3716(6) 0.6930(7) 0.6808(6) 0.046(2) Uani 1 1 d . U
C02L C 0.1595(7) 0.6108(7) 0.7296(7) 0.051(2) Uani 1 1 d . U
H02L H 0.1646 0.6295 0.6774 0.062 Uiso 1 1 calc R .
F02M F 0.0351(6) 0.4412(7) 0.3755(7) 0.100(3) Uani 1 1 d . U
C02N C 0.4039(7) 0.1219(7) 0.4201(6) 0.046(2) Uani 1 1 d . U
C02P C 0.1440(7) 0.5486(7) 0.8855(8) 0.055(3) Uani 1 1 d . U
H02P H 0.1399 0.5271 0.9376 0.067 Uiso 1 1 calc R .
C02Q C 0.3843(6) 0.6555(7) 0.8117(6) 0.045(2) Uani 1 1 d . U
H02Q H 0.3672 0.6542 0.8588 0.054 Uiso 1 1 calc R .
F02R F 0.1807(7) 0.0124(6) 0.2083(7) 0.099(3) Uani 1 1 d . U
C02S C 0.0373(9) 0.3306(9) 0.0803(9) 0.068(2) Uani 1 1 d . U
F02T F 0.4556(6) 0.1952(7) 0.0416(7) 0.096(3) Uani 1 1 d . U
N02V N 0.2828(6) 0.4046(7) -0.2267(8) 0.067(2) Uani 1 1 d . U
C02W C 0.5207(8) 0.3698(8) 0.5708(7) 0.056(2) Uani 1 1 d . U
F02X F 1.0116(6) 0.1443(6) 0.6273(7) 0.094(3) Uani 1 1 d . U
F02Y F 0.1915(7) -0.0241(7) 0.4447(6) 0.109(3) Uani 1 1 d . U
F02Z F 0.5464(7) 0.3519(8) 0.8987(7) 0.112(3) Uani 1 1 d . U
C030 C 0.8053(6) 0.3389(6) 0.8040(6) 0.0390(19) Uani 1 1 d . U
H030 H 0.7749 0.3769 0.7711 0.047 Uiso 1 1 calc R .
F031 F 0.0146(6) 0.3377(7) 0.3642(7) 0.102(3) Uani 1 1 d . U
C032 C 0.3430(5) 0.6970(6) 0.7482(6) 0.0362(18) Uani 1 1 d . U
C033 C 0.1789(6) 0.6157(6) 0.8531(6) 0.044(2) Uani 1 1 d . U
C034 C 0.2111(7) 0.6522(7) 0.9664(6) 0.050(2) Uani 1 1 d . U
H034 H 0.1957 0.6090 1.0059 0.060 Uiso 1 1 calc R .
F035 F 0.9162(7) 0.0712(6) 0.6453(7) 0.104(3) Uani 1 1 d . U
C036 C 0.2789(7) 0.0712(7) 0.4394(7) 0.052(2) Uani 1 1 d . U
C037 C 0.4836(10) 0.2305(10) 0.0836(10) 0.077(3) Uani 1 1 d . U
C038 C 0.1141(8) 0.5118(8) 0.8394(8) 0.059(3) Uani 1 1 d . U
H038 H 0.0891 0.4654 0.8609 0.071 Uiso 1 1 calc R .
C039 C 0.4511(7) 0.1755(7) -0.2758(8) 0.054(2) Uani 1 1 d . U
H039 H 0.4844 0.1634 -0.3088 0.065 Uiso 1 1 calc R .
C03A C 0.8736(9) 0.4422(8) 0.8314(9) 0.063(2) Uani 1 1 d . U
F03B F 0.3209(7) 0.5238(7) 0.3578(8) 0.112(3) Uani 1 1 d . U
F03C F 0.5111(7) 0.1696(7) 0.1446(7) 0.110(3) Uani 1 1 d . U
F03D F 0.0776(7) 0.0381(7) 0.1501(8) 0.111(3) Uani 1 1 d . U
N03E N 0.2401(6) 0.2838(8) -0.1401(7) 0.066(2) Uani 1 1 d . U
B03F B 0.2696(6) 0.2571(6) 0.2584(6) 0.0335(17) Uani 1 1 d . U
C03G C 0.3320(8) 0.7425(8) 0.5440(7) 0.055(2) Uani 1 1 d . U
H03G H 0.3730 0.7271 0.5209 0.066 Uiso 1 1 calc R .
C03H C 0.3676(10) 0.4882(9) 0.0367(10) 0.077(3) Uani 1 1 d . U
F03I F 0.4466(7) 0.3575(8) 0.8475(7) 0.116(3) Uani 1 1 d . U
C03J C 0.1210(7) 0.5423(7) 0.7647(8) 0.056(2) Uani 1 1 d . U
H03J H 0.0994 0.5172 0.7350 0.067 Uiso 1 1 calc R .
C03K C 0.1905(7) 0.1503(9) -0.2004(7) 0.059(3) Uani 1 1 d . U
C03L C 0.8618(6) 0.3594(6) 0.8455(6) 0.0425(19) Uani 1 1 d . U
C03M C 0.1443(11) 0.0673(9) 0.1544(11) 0.078(3) Uani 1 1 d . U
C03N C 0.2638(7) 0.3544(9) -0.1502(9) 0.065(2) Uani 1 1 d . U
C03O C 0.4503(7) 0.6160(7) 0.8065(7) 0.053(2) Uani 1 1 d . U
H03O H 0.4769 0.5886 0.8500 0.064 Uiso 1 1 calc R .
C03P C 0.1905(6) 0.6514(6) 0.7719(6) 0.0412(19) Uani 1 1 d . U
C03Q C 0.4311(7) 0.2801(7) 0.1057(6) 0.050(2) Uani 1 1 d . U
C03S C 0.0699(8) 0.8033(8) 0.7183(8) 0.057(3) Uani 1 1 d . U
H03S H 0.0594 0.7517 0.7285 0.069 Uiso 1 1 calc R .
C03T C 0.4664(7) 0.1693(8) -0.2026(8) 0.057(3) Uani 1 1 d . U
H03T H 0.5114 0.1512 -0.1766 0.069 Uiso 1 1 calc R .
C03U C 0.4773(7) 0.6168(8) 0.7361(7) 0.057(2) Uani 1 1 d . U
H03U H 0.5222 0.5908 0.7330 0.068 Uiso 1 1 calc R .
C03V C 0.0644(9) 0.3684(10) 0.3928(10) 0.072(3) Uani 1 1 d . U
C03X C 0.3127(8) 0.4919(9) -0.2725(9) 0.068(3) Uani 1 1 d . U
H03X H 0.3229 0.5310 -0.2538 0.082 Uiso 1 1 calc R .
C03Y C 0.2425(8) 0.7164(8) 0.9734(7) 0.057(3) Uani 1 1 d . U
H03Y H 0.2520 0.7253 1.0180 0.069 Uiso 1 1 calc R .
C03Z C 0.2217(7) 0.7918(7) 0.5654(6) 0.046(2) Uani 1 1 d . U
H03Z H 0.1745 0.8166 0.5585 0.055 Uiso 1 1 calc R .
C040 C 0.3297(9) 0.4477(10) 0.3909(10) 0.071(2) Uani 1 1 d . U
C041 C 0.2946(8) 0.2152(8) -0.4747(8) 0.059(3) Uani 1 1 d . U
H041 H 0.3086 0.2093 -0.5200 0.071 Uiso 1 1 calc R .
C042 C 0.5128(11) 0.3736(11) 0.8336(10) 0.081(3) Uani 1 1 d . U
C043 C 0.0908(10) 0.9510(9) 0.6892(9) 0.075(3) Uani 1 1 d . U
H043 H 0.0984 1.0029 0.6803 0.090 Uiso 1 1 calc R .
C045 C 0.9421(9) 0.1425(9) 0.6062(10) 0.069(2) Uani 1 1 d . U
C046 C 0.2224(8) 0.2348(8) -0.4653(8) 0.061(3) Uani 1 1 d . U
H046 H 0.1867 0.2410 -0.5030 0.073 Uiso 1 1 calc R .
C047 C 0.2650(8) 0.7798(8) 0.5077(7) 0.055(2) Uani 1 1 d . U
H047 H 0.2525 0.7933 0.4570 0.066 Uiso 1 1 calc R .
C048 C 0.0062(8) 0.2651(10) -0.2662(9) 0.073(3) Uani 1 1 d . U
H048 H -0.0388 0.2379 -0.2615 0.087 Uiso 1 1 calc R .
C049 C 0.3184(8) 0.4930(9) -0.3421(9) 0.066(3) Uani 1 1 d . U
H049 H 0.3329 0.5352 -0.3833 0.079 Uiso 1 1 calc R .
F04A F 0.5223(8) 0.4470(8) 0.8251(7) 0.119(3) Uani 1 1 d . U
C04B C 0.2581(10) 0.3413(11) -0.0376(11) 0.087(4) Uani 1 1 d . U
H04B H 0.2623 0.3593 0.0025 0.104 Uiso 1 1 calc R .
C04C C 0.2593(10) 0.9954(9) 0.6969(9) 0.073(3) Uani 1 1 d . U
H04C H 0.2339 1.0419 0.6884 0.087 Uiso 1 1 calc R .
C04D C 0.1074(8) 0.1584(9) -0.2092(8) 0.063(2) Uani 1 1 d . U
C04E C 0.4831(10) 0.1256(11) 0.4442(10) 0.075(3) Uani 1 1 d . U
C04G C 0.2214(9) 0.0792(9) -0.1667(8) 0.065(3) Uani 1 1 d . U
H04G H 0.2740 0.0729 -0.1617 0.078 Uiso 1 1 calc R .
F04H F 0.1800(8) 0.0626(7) 0.0958(8) 0.117(3) Uani 1 1 d . U
C04I C 0.2573(7) 0.7648(7) 0.9016(7) 0.052(2) Uani 1 1 d . U
H04I H 0.2782 0.8134 0.8890 0.062 Uiso 1 1 calc R .
B04J B 0.7379(6) 0.2371(6) 0.7541(6) 0.0328(17) Uani 1 1 d . U
C04L C 0.2549(7) 0.2374(6) -0.3404(7) 0.046(2) Uani 1 1 d . U
C04M C 0.2012(7) 0.2460(7) -0.3978(7) 0.050(2) Uani 1 1 d . U
H04M H 0.1510 0.2592 -0.3910 0.060 Uiso 1 1 calc R .
C04N C 0.9477(7) 0.1707(8) 0.9569(7) 0.053(2) Uani 1 1 d . U
C04O C 0.4018(7) 0.1953(7) -0.1746(8) 0.055(2) Uani 1 1 d . U
H04O H 0.3963 0.1977 -0.1265 0.066 Uiso 1 1 calc R .
C04P C 0.2741(10) 0.3883(12) -0.0968(11) 0.087(4) Uani 1 1 d . U
H04P H 0.2904 0.4380 -0.1053 0.104 Uiso 1 1 calc R .
C04R C 0.0904(8) 0.3541(10) -0.2940(9) 0.066(3) Uani 1 1 d . U
H04R H 0.1119 0.4026 -0.3128 0.079 Uiso 1 1 calc R .
C04S C 0.0114(9) 0.8548(9) 0.7024(9) 0.071(3) Uani 1 1 d . U
H04S H -0.0384 0.8378 0.7033 0.085 Uiso 1 1 calc R .
C04T C 0.0113(9) 0.3394(10) -0.2957(9) 0.072(3) Uani 1 1 d . U
H04T H -0.0281 0.3749 -0.3138 0.087 Uiso 1 1 calc R .
C04U C 0.2997(8) 0.4230(9) -0.3451(10) 0.067(3) Uani 1 1 d . U
H04U H 0.3004 0.4120 -0.3896 0.080 Uiso 1 1 calc R .
C04V C 0.0937(10) 0.0236(11) -0.1513(9) 0.079(3) Uani 1 1 d . U
H04V H 0.0636 -0.0199 -0.1367 0.095 Uiso 1 1 calc R .
C04X C 0.0234(11) 0.9246(10) 0.6867(10) 0.084(4) Uani 1 1 d . U
H04X H -0.0175 0.9589 0.6727 0.101 Uiso 1 1 calc R .
C04Y C 0.3497(9) 0.9006(8) 0.7168(8) 0.062(3) Uani 1 1 d . U
H04Y H 0.3964 0.8748 0.7234 0.075 Uiso 1 1 calc R .
C04Z C 0.0587(10) 0.0960(10) -0.1848(9) 0.077(3) Uani 1 1 d . U
H04Z H 0.0061 0.1018 -0.1904 0.093 Uiso 1 1 calc R .
C051 C 0.3423(10) 0.9800(9) 0.7034(9) 0.074(3) Uani 1 1 d . U
H051 H 0.3811 1.0148 0.6996 0.089 Uiso 1 1 calc R .
C055 C 0.1735(10) 0.0150(10) -0.1392(9) 0.077(3) Uani 1 1 d . U
H055 H 0.1942 -0.0332 -0.1132 0.092 Uiso 1 1 calc R .
C056 C 0.2263(9) 0.2393(11) -0.0718(10) 0.076(3) Uani 1 1 d . U
H056 H 0.2107 0.1889 -0.0606 0.091 Uiso 1 1 calc R .
F057 F 0.3213(6) 0.4451(7) 0.4617(6) 0.095(3) Uani 1 1 d . U
C5 C 0.6065(13) 0.0175(12) 0.7100(13) 0.099(3) Uani 1 1 d . U
F6 F 0.5708(8) 0.0593(7) 0.6585(7) 0.111(3) Uani 1 1 d . U
C10 C 0.2210(12) 0.0139(11) 0.4866(11) 0.087(3) Uani 1 1 d . U
F11 F 0.6208(9) -0.0517(8) 0.7238(8) 0.130(3) Uani 1 1 d . U
F16 F 0.5340(9) -0.0244(8) 0.7455(9) 0.136(3) Uani 1 1 d . U
C1 C 0.6481(17) -0.0006(16) 0.9774(11) 0.124(4) Uani 1 1 d D U
F58 F 0.6775(10) 0.0393(10) 1.0192(9) 0.140(4) Uani 1 1 d . U
F59 F 0.5954(10) -0.0447(10) 1.0004(9) 0.151(4) Uani 1 1 d . U
F60 F 0.5916(11) 0.0513(10) 1.0048(9) 0.155(4) Uani 1 1 d . U

loop_
_atom_site_aniso_label
_atom_site_aniso_U_11
_atom_site_aniso_U_22
_atom_site_aniso_U_33
_atom_site_aniso_U_23
_atom_site_aniso_U_13
_atom_site_aniso_U_12
Ir01 0.0475(2) 0.0340(2) 0.02799(19) -0.00849(14) -0.00120(14) 0.00458(15)
Ir02 0.0285(2) 0.0752(3) 0.0646(3) -0.0479(3) -0.00718(17) 0.00057(19)
F003 0.067(4) 0.073(4) 0.043(3) -0.012(3) -0.018(3) 0.007(3)
F004 0.083(4) 0.069(4) 0.042(3) -0.011(3) 0.018(3) 0.000(4)
F005 0.074(4) 0.075(4) 0.054(4) -0.028(3) -0.021(3) 0.001(4)
F006 0.112(5) 0.069(4) 0.072(4) -0.028(4) -0.017(4) -0.034(4)
C007 0.034(4) 0.045(4) 0.042(4) -0.019(3) -0.002(3) 0.003(3)
F008 0.076(4) 0.070(4) 0.072(4) -0.026(4) -0.033(4) 0.010(4)
C009 0.032(3) 0.043(4) 0.034(3) -0.014(3) -0.007(3) 0.000(3)
F00A 0.068(4) 0.102(5) 0.063(4) -0.029(4) -0.029(3) 0.034(4)
F00B 0.097(5) 0.077(5) 0.073(5) -0.014(4) 0.018(4) -0.012(4)
C00C 0.040(4) 0.052(4) 0.040(4) -0.011(4) -0.009(3) -0.004(4)
F00D 0.056(4) 0.089(5) 0.068(4) -0.021(4) -0.015(3) 0.001(4)
F00E 0.065(4) 0.093(5) 0.082(5) -0.027(4) 0.025(4) -0.003(4)
F00F 0.101(5) 0.062(4) 0.088(5) -0.003(4) 0.001(4) 0.000(4)
F00G 0.107(5) 0.064(4) 0.058(4) 0.002(3) -0.009(4) -0.027(4)
F00H 0.057(4) 0.083(5) 0.096(5) -0.022(4) -0.025(4) 0.014(4)
F00I 0.082(5) 0.110(6) 0.080(5) -0.016(4) -0.031(4) 0.006(4)
F00J 0.091(5) 0.090(5) 0.082(5) -0.042(4) -0.003(4) 0.031(4)
C00K 0.030(3) 0.034(4) 0.038(4) -0.012(3) -0.001(3) -0.001(3)
C00L 0.029(3) 0.031(3) 0.033(3) -0.005(3) -0.004(3) -0.004(3)
C00M 0.037(4) 0.050(4) 0.035(4) -0.017(3) 0.002(3) -0.001(3)
F00N 0.068(4) 0.074(4) 0.074(4) 0.003(4) 0.015(4) 0.020(4)
C00O 0.027(3) 0.041(4) 0.031(3) -0.013(3) -0.007(3) 0.001(3)
F00P 0.085(5) 0.090(5) 0.047(4) -0.001(4) -0.009(3) -0.019(4)
C00Q 0.032(4) 0.048(4) 0.037(4) -0.016(3) -0.004(3) 0.000(3)
C00R 0.059(5) 0.065(5) 0.061(5) -0.013(4) -0.008(4) -0.011(4)
N00S 0.035(3) 0.043(3) 0.052(4) -0.017(3) -0.001(3) -0.001(3)
N00T 0.050(4) 0.046(4) 0.041(4) -0.009(3) 0.000(3) 0.010(3)
C00U 0.032(4) 0.043(4) 0.031(4) -0.014(3) 0.001(3) -0.004(3)
C00V 0.032(4) 0.039(4) 0.033(4) -0.010(3) -0.006(3) -0.001(3)
C00W 0.040(4) 0.049(4) 0.046(4) -0.019(3) 0.001(3) -0.004(3)
C00X 0.031(4) 0.039(4) 0.037(4) -0.009(3) -0.006(3) -0.005(3)
F00Y 0.098(5) 0.072(5) 0.093(5) -0.007(4) -0.048(4) 0.015(4)
C00Z 0.037(4) 0.035(4) 0.039(4) -0.012(3) -0.007(3) 0.000(3)
C011 0.035(4) 0.037(4) 0.035(4) 0.000(3) -0.006(3) -0.006(3)
C012 0.041(4) 0.045(4) 0.031(4) -0.006(3) 0.000(3) -0.008(3)
C013 0.035(4) 0.054(4) 0.046(4) -0.021(3) -0.004(3) 0.005(3)
C014 0.031(3) 0.039(4) 0.038(4) -0.013(3) -0.005(3) 0.001(3)
F015 0.095(5) 0.079(5) 0.111(5) -0.040(4) -0.051(4) 0.032(4)
N016 0.032(3) 0.048(4) 0.048(4) -0.020(3) -0.008(3) -0.001(3)
C017 0.030(3) 0.042(4) 0.031(3) -0.013(3) -0.004(3) -0.001(3)
F018 0.053(4) 0.105(5) 0.116(5) -0.072(4) -0.009(4) -0.008(4)
C019 0.033(4) 0.051(4) 0.036(4) -0.016(3) -0.007(3) -0.004(3)
F01A 0.095(5) 0.079(5) 0.081(5) -0.018(4) -0.013(4) -0.024(4)
C01B 0.027(3) 0.036(3) 0.033(3) -0.009(3) -0.006(3) -0.001(3)
C01C 0.061(4) 0.060(4) 0.047(4) -0.022(3) 0.007(4) -0.005(4)
C01D 0.034(3) 0.035(3) 0.031(3) -0.012(3) -0.004(3) -0.002(3)
N01E 0.049(4) 0.048(4) 0.035(4) -0.011(3) -0.001(3) 0.006(3)
C01F 0.041(4) 0.040(4) 0.043(4) -0.011(3) -0.006(3) -0.011(3)
C01G 0.034(4) 0.045(4) 0.044(4) -0.018(3) -0.007(3) -0.003(3)
N01H 0.064(5) 0.044(4) 0.045(4) -0.017(3) 0.003(4) -0.002(4)
F01I 0.068(5) 0.097(5) 0.098(5) -0.027(4) -0.023(4) -0.003(4)
C01J 0.035(4) 0.043(4) 0.027(3) -0.010(3) -0.003(3) -0.005(3)
F01K 0.087(5) 0.077(5) 0.116(6) -0.002(5) 0.002(5) -0.012(4)
N01L 0.044(4) 0.067(5) 0.090(5) -0.050(4) -0.011(4) 0.007(4)
F01M 0.079(5) 0.067(4) 0.120(6) -0.038(4) -0.009(4) -0.010(4)
C01N 0.043(4) 0.059(5) 0.040(4) -0.004(4) -0.002(4) -0.004(4)
N01O 0.042(4) 0.047(4) 0.039(3) -0.003(3) -0.003(3) 0.005(3)
C01P 0.030(3) 0.035(3) 0.034(3) -0.007(3) -0.004(3) -0.006(3)
C01Q 0.034(4) 0.041(4) 0.049(4) -0.018(3) -0.007(3) -0.003(3)
C01R 0.041(4) 0.047(4) 0.051(4) -0.023(3) -0.009(3) -0.003(3)
C01S 0.037(4) 0.042(4) 0.044(4) -0.019(3) -0.002(3) 0.001(3)
C01T 0.038(4) 0.051(4) 0.047(4) -0.018(3) -0.001(3) -0.003(3)
C01U 0.054(5) 0.052(5) 0.067(5) -0.013(4) -0.010(4) -0.004(4)
C01V 0.038(4) 0.058(4) 0.036(4) -0.018(3) -0.006(3) -0.008(4)
F01W 0.101(6) 0.108(6) 0.113(6) 0.006(5) 0.028(5) -0.021(5)
N01X 0.044(4) 0.089(5) 0.067(4) -0.038(4) -0.006(4) -0.007(4)
C01Y 0.030(3) 0.034(3) 0.031(3) -0.008(3) -0.007(3) -0.002(3)
C01Z 0.056(4) 0.052(4) 0.069(5) -0.026(4) -0.017(4) 0.000(4)
F020 0.064(4) 0.130(6) 0.081(5) -0.009(5) 0.015(4) 0.001(4)
C021 0.049(5) 0.064(5) 0.053(5) -0.022(4) 0.005(4) 0.000(4)
C022 0.032(4) 0.034(4) 0.033(4) -0.007(3) -0.007(3) 0.003(3)
C023 0.038(4) 0.058(4) 0.037(4) -0.020(3) -0.008(3) -0.003(3)
C024 0.033(4) 0.054(4) 0.044(4) -0.017(4) 0.000(3) -0.003(3)
F025 0.078(5) 0.145(6) 0.095(5) -0.044(5) -0.012(4) 0.021(5)
C026 0.042(4) 0.043(4) 0.049(4) -0.017(3) -0.002(3) 0.002(3)
C027 0.054(5) 0.046(4) 0.045(4) -0.006(4) -0.008(4) 0.002(4)
N028 0.040(4) 0.080(5) 0.068(5) -0.046(4) -0.007(4) -0.001(4)
N029 0.073(4) 0.047(4) 0.052(4) -0.017(3) -0.002(4) 0.004(4)
C02A 0.031(4) 0.036(4) 0.036(4) -0.008(3) -0.007(3) 0.001(3)
N02B 0.047(4) 0.044(4) 0.038(4) -0.015(3) -0.006(3) 0.000(3)
N02C 0.042(4) 0.055(4) 0.041(3) -0.024(3) -0.005(3) 0.000(3)
C02D 0.039(4) 0.042(4) 0.045(4) -0.020(3) -0.002(3) -0.003(3)
C02E 0.036(4) 0.046(4) 0.043(4) -0.016(3) -0.013(3) 0.003(3)
C02F 0.062(4) 0.044(4) 0.053(4) -0.014(4) -0.001(4) 0.012(4)
C02G 0.057(5) 0.059(5) 0.057(5) -0.020(4) -0.001(4) 0.005(4)
F02H 0.086(5) 0.101(5) 0.084(5) 0.010(4) -0.018(4) 0.019(5)
C02I 0.042(4) 0.049(4) 0.047(4) 0.001(4) -0.006(4) -0.006(4)
C02J 0.066(5) 0.084(6) 0.068(5) -0.037(5) -0.002(5) -0.006(5)
C02K 0.044(4) 0.053(4) 0.042(4) -0.021(3) 0.001(3) -0.001(3)
C02L 0.044(4) 0.049(4) 0.058(5) -0.016(4) -0.011(4) 0.005(4)
F02M 0.076(5) 0.102(5) 0.112(6) -0.028(5) 0.019(5) 0.014(4)
C02N 0.045(4) 0.049(4) 0.043(4) -0.014(3) -0.010(3) 0.005(3)
C02P 0.046(4) 0.051(4) 0.058(5) -0.004(4) -0.001(4) 0.005(4)
C02Q 0.044(4) 0.052(4) 0.040(4) -0.017(4) -0.005(3) -0.005(4)
F02R 0.123(6) 0.066(4) 0.114(6) -0.038(4) -0.043(5) 0.000(4)
C02S 0.062(4) 0.071(4) 0.074(4) -0.027(4) -0.024(4) 0.016(4)
F02T 0.095(5) 0.108(5) 0.101(5) -0.059(5) 0.005(5) -0.003(5)
N02V 0.050(4) 0.079(5) 0.090(5) -0.051(4) -0.011(4) 0.005(4)
C02W 0.055(4) 0.071(4) 0.043(4) -0.022(3) -0.014(3) -0.001(4)
F02X 0.075(5) 0.096(5) 0.120(6) -0.049(5) -0.013(5) 0.021(4)
F02Y 0.115(6) 0.103(6) 0.089(5) -0.007(5) -0.024(5) -0.051(5)
F02Z 0.112(5) 0.134(5) 0.095(5) -0.048(4) 0.021(4) 0.021(4)
C030 0.036(4) 0.047(4) 0.034(4) -0.014(3) -0.002(3) -0.005(3)
F031 0.068(5) 0.125(6) 0.125(6) -0.058(5) 0.011(5) -0.015(5)
C032 0.030(4) 0.041(4) 0.037(4) -0.013(3) -0.003(3) -0.003(3)
C033 0.039(4) 0.044(4) 0.041(4) -0.006(3) -0.001(3) 0.009(3)
C034 0.050(4) 0.055(4) 0.038(4) -0.007(4) -0.001(4) 0.011(4)
F035 0.101(6) 0.088(5) 0.121(6) -0.035(5) 0.025(5) 0.014(5)
C036 0.055(4) 0.047(4) 0.049(4) -0.011(4) -0.006(4) -0.011(4)
C037 0.073(5) 0.085(5) 0.071(5) -0.026(4) 0.014(4) 0.001(4)
C038 0.052(5) 0.051(5) 0.068(5) -0.011(4) 0.000(4) 0.002(4)
C039 0.044(4) 0.049(4) 0.063(5) -0.009(4) 0.001(4) 0.003(4)
C03A 0.073(4) 0.056(4) 0.065(4) -0.026(4) -0.002(4) -0.017(4)
F03B 0.110(6) 0.090(5) 0.138(6) -0.040(5) -0.025(5) -0.023(5)
F03C 0.107(6) 0.109(6) 0.093(6) -0.009(5) 0.024(5) 0.033(5)
F03D 0.086(5) 0.088(5) 0.166(7) -0.053(5) -0.024(5) -0.019(4)
N03E 0.051(4) 0.093(5) 0.076(5) -0.059(4) -0.013(4) 0.002(4)
B03F 0.032(3) 0.035(3) 0.031(3) -0.006(3) -0.003(3) -0.006(3)
C03G 0.057(5) 0.068(5) 0.042(4) -0.022(4) 0.001(4) -0.006(4)
C03H 0.073(5) 0.062(4) 0.077(5) 0.002(4) -0.009(4) -0.004(4)
F03I 0.104(5) 0.150(6) 0.112(5) -0.066(5) 0.022(5) -0.003(5)
C03J 0.046(4) 0.047(4) 0.071(5) -0.016(4) -0.010(4) 0.001(4)
C03K 0.048(5) 0.082(5) 0.050(5) -0.027(4) -0.006(4) -0.013(4)
C03L 0.043(4) 0.051(4) 0.036(4) -0.019(3) -0.001(3) -0.011(3)
C03M 0.087(5) 0.064(4) 0.098(5) -0.046(4) -0.015(4) -0.004(4)
C03N 0.048(4) 0.086(5) 0.085(5) -0.060(4) -0.017(4) 0.002(4)
C03O 0.049(4) 0.059(5) 0.054(5) -0.021(4) -0.005(4) 0.000(4)
C03P 0.038(4) 0.042(4) 0.044(4) -0.016(3) -0.006(3) 0.009(3)
C03Q 0.047(4) 0.059(4) 0.040(4) -0.012(4) 0.002(3) -0.008(4)
C03S 0.058(5) 0.055(5) 0.055(5) -0.013(4) 0.001(4) -0.003(4)
C03T 0.042(4) 0.057(5) 0.066(5) -0.013(4) -0.007(4) 0.002(4)
C03U 0.047(5) 0.067(5) 0.057(5) -0.023(4) 0.001(4) 0.003(4)
C03V 0.053(4) 0.089(5) 0.078(5) -0.033(4) 0.008(4) -0.004(4)
C03X 0.056(5) 0.077(5) 0.082(5) -0.039(5) -0.013(5) 0.014(4)
C03Y 0.062(5) 0.061(5) 0.048(4) -0.016(4) -0.006(4) 0.010(4)
C03Z 0.053(4) 0.049(4) 0.033(4) -0.011(3) -0.006(4) -0.004(4)
C040 0.066(4) 0.079(4) 0.084(5) -0.048(4) -0.008(4) -0.013(4)
C041 0.064(5) 0.061(5) 0.051(5) -0.017(4) -0.001(4) 0.005(4)
C042 0.085(5) 0.100(5) 0.076(5) -0.055(4) 0.011(4) 0.004(4)
C043 0.076(6) 0.067(5) 0.077(6) -0.019(5) 0.003(5) 0.015(5)
C045 0.064(4) 0.071(4) 0.078(5) -0.036(4) 0.003(4) 0.016(4)
C046 0.067(5) 0.060(5) 0.056(5) -0.021(4) -0.008(4) 0.000(4)
C047 0.061(5) 0.063(5) 0.041(4) -0.017(4) -0.002(4) -0.007(4)
C048 0.053(5) 0.099(6) 0.073(5) -0.038(5) -0.007(4) -0.004(5)
C049 0.050(5) 0.073(5) 0.073(5) -0.022(5) -0.006(4) 0.004(4)
F04A 0.144(6) 0.116(5) 0.110(5) -0.058(5) 0.026(5) 0.010(5)
C04B 0.074(6) 0.094(6) 0.089(6) -0.027(5) -0.010(5) -0.010(5)
C04C 0.090(6) 0.059(5) 0.069(5) -0.022(4) 0.000(5) -0.003(5)
C04D 0.051(4) 0.088(5) 0.055(4) -0.029(4) -0.002(4) -0.017(4)
C04E 0.060(4) 0.089(5) 0.074(5) -0.023(4) -0.016(4) 0.010(4)
C04G 0.067(5) 0.079(5) 0.054(5) -0.027(4) -0.006(4) -0.012(5)
F04H 0.148(7) 0.094(5) 0.120(6) -0.050(5) 0.023(6) -0.004(5)
C04I 0.060(5) 0.054(4) 0.044(4) -0.021(4) -0.002(4) 0.010(4)
B04J 0.031(3) 0.039(3) 0.030(3) -0.014(3) -0.004(3) -0.002(3)
C04L 0.049(4) 0.041(4) 0.051(4) -0.021(4) -0.006(4) -0.002(4)
C04M 0.055(5) 0.048(4) 0.049(4) -0.019(4) -0.010(4) -0.001(4)
C04N 0.052(4) 0.065(4) 0.048(4) -0.025(3) -0.019(3) 0.002(4)
C04O 0.046(4) 0.058(5) 0.061(5) -0.019(4) -0.011(4) -0.004(4)
C04P 0.074(6) 0.100(6) 0.093(6) -0.041(5) -0.006(5) -0.002(5)
C04R 0.050(5) 0.084(5) 0.078(5) -0.044(5) -0.010(4) 0.006(4)
C04S 0.060(5) 0.071(5) 0.072(5) -0.013(5) 0.002(5) 0.003(5)
C04T 0.056(5) 0.092(6) 0.077(5) -0.039(5) -0.008(5) 0.005(5)
C04U 0.053(5) 0.076(5) 0.082(5) -0.040(5) -0.009(5) 0.004(4)
C04V 0.072(6) 0.092(6) 0.069(5) -0.022(5) -0.008(5) -0.020(5)
C04X 0.078(6) 0.080(6) 0.086(6) -0.018(5) 0.003(5) 0.007(5)
C04Y 0.070(5) 0.061(5) 0.058(5) -0.024(4) 0.003(4) -0.008(4)
C04Z 0.066(5) 0.095(6) 0.070(5) -0.026(5) -0.005(5) -0.020(5)
C051 0.081(6) 0.066(5) 0.072(5) -0.020(5) 0.002(5) -0.019(5)
C055 0.072(6) 0.087(6) 0.067(5) -0.020(5) -0.009(5) -0.011(5)
C056 0.067(5) 0.089(6) 0.084(6) -0.044(5) -0.008(5) -0.005(5)
F057 0.090(5) 0.125(6) 0.092(5) -0.064(5) -0.004(4) -0.020(5)
C5 0.116(5) 0.087(5) 0.107(5) -0.049(4) -0.034(5) -0.004(5)
F6 0.142(6) 0.101(5) 0.101(5) -0.047(4) -0.049(5) -0.003(5)
C10 0.093(5) 0.077(5) 0.076(5) -0.005(4) -0.005(4) -0.023(4)
F11 0.157(6) 0.110(5) 0.133(6) -0.054(5) -0.031(5) 0.013(5)
F16 0.147(6) 0.129(5) 0.131(5) -0.043(5) -0.025(5) -0.019(5)
C1 0.129(6) 0.128(6) 0.109(5) -0.033(5) 0.004(5) -0.027(5)
F58 0.146(6) 0.149(6) 0.116(6) -0.032(5) -0.002(5) -0.029(6)
F59 0.165(6) 0.148(6) 0.126(6) -0.029(5) 0.013(6) -0.030(6)
F60 0.166(6) 0.155(6) 0.130(6) -0.029(5) 0.009(5) -0.014(5)

loop_
_atom_type_symbol
_atom_type_description
_atom_type_scat_dispersion_real
_atom_type_scat_dispersion_imag
_atom_type_scat_source
C C 0.0033 0.0016 'International Tables Vol C Tables 4.2.6.8 and 6.1.1.4'
H H 0.0000 0.0000 'International Tables Vol C Tables 4.2.6.8 and 6.1.1.4'
B B 0.0013 0.0007 'International Tables Vol C Tables 4.2.6.8 and 6.1.1.4'
F F 0.0171 0.0103 'International Tables Vol C Tables 4.2.6.8 and 6.1.1.4'
Ir Ir -1.4442 7.9887 'International Tables Vol C Tables 4.2.6.8 and 6.1.1.4'
N N 0.0061 0.0033 'International Tables Vol C Tables 4.2.6.8 and 6.1.1.4'

loop_
_geom_angle_atom_site_label_1
_geom_angle_atom_site_label_2
_geom_angle_atom_site_label_3
_geom_angle
N01E Ir01 N00T 93.1(4)
N01E Ir01 N01H 92.8(4)
N01E Ir01 N02B 171.7(4)
N01E Ir01 C032 92.3(4)
N01H Ir01 N00T 76.5(4)
N02B Ir01 N00T 94.6(4)
N02B Ir01 N01H 91.9(4)
N02B Ir01 C032 80.3(4)
C032 Ir01 N00T 173.2(4)
C032 Ir01 N01H 99.0(4)
C03P Ir01 N00T 97.4(4)
C03P Ir01 N01E 80.5(4)
C03P Ir01 N01H 170.7(4)
C03P Ir01 N02B 95.6(4)
C03P Ir01 C032 87.7(4)
N016 Ir02 N01L 89.8(4)
N016 Ir02 N03E 93.8(4)
N016 Ir02 C03K 95.2(5)
N028 Ir02 N016 173.8(4)
N028 Ir02 N01L 93.4(4)
N028 Ir02 N03E 92.1(4)
N028 Ir02 C03K 82.0(5)
N028 Ir02 C04L 94.6(4)
N03E Ir02 N01L 76.6(5)
C03K Ir02 N01L 173.7(5)
C03K Ir02 N03E 99.2(5)
C04L Ir02 N016 79.7(4)
C04L Ir02 N01L 97.2(5)
C04L Ir02 N03E 171.1(4)
C04L Ir02 C03K 87.5(5)
C009 C007 H007 120.9
C009 C007 C00W 118.2(9)
C00W C007 H007 120.9
C007 C009 C00O 120.1(9)
C007 C009 C02W 120.7(10)
C00O C009 C02W 119.1(10)
C00R C00C H00C 119.2
C014 C00C H00C 119.2
C014 C00C C00R 121.6(11)
C00L C00K H00K 119.1
C02D C00K H00K 119.1
C02D C00K C00L 121.8(9)
C00K C00L B03F 118.8(8)
C00X C00L C00K 114.7(9)
C00X C00L B03F 125.5(8)
C00U C00M C01C 120.1(10)
C024 C00M C00U 119.9(10)
C024 C00M C01C 120.0(10)
C009 C00O H00O 118.7
C01B C00O C009 122.7(9)
C01B C00O H00O 118.7
C013 C00Q H00Q 119.7
C017 C00Q H00Q 119.7
C017 C00Q C013 120.6(10)
C00C C00R C1 121.7(15)
C01U C00R C00C 119.2(12)
C01U C00R C1 118.0(16)
N016 N00S C026 116.2(8)
C039 N00S N016 108.9(10)
C039 N00S C026 134.8(11)
C02F N00T Ir01 116.0(8)
C03S N00T Ir01 128.5(9)
C03S N00T C02F 115.4(11)
C00M C00U H00U 118.9
C017 C00U C00M 122.3(9)
C017 C00U H00U 118.9
C00W C00V H00V 118.8
C01B C00V H00V 118.8
C01B C00V C00W 122.3(9)
C007 C00W C00V 120.7(10)
C007 C00W C042 119.5(12)
C00V C00W C042 119.8(12)
C00L C00X H00X 118.1
C01T C00X C00L 123.9(9)
C01T C00X H00X 118.1
C01R C00Z H00Z 118.8
C01R C00Z C01Y 122.5(9)
C01Y C00Z H00Z 118.8
C01P C011 H011 119.3
C02I C011 H011 119.3
C02I C011 C01P 121.4(10)
C01P C012 H012 118.9
C01P C012 C03Q 122.3(10)
C03Q C012 H012 118.9
C00Q C013 C045 119.0(11)
C024 C013 C00Q 121.2(10)
C024 C013 C045 119.8(11)
C00C C014 B04J 122.3(9)
C01Q C014 C00C 115.5(9)
C01Q C014 B04J 121.2(9)
N00S N016 Ir02 114.2(6)
C04O N016 Ir02 137.8(9)
C04O N016 N00S 107.9(9)
C00Q C017 B04J 121.8(9)
C00U C017 C00Q 117.2(9)
C00U C017 B04J 120.7(9)
C01J C019 H019 118.6
C01J C019 C023 122.9(10)
C023 C019 H019 118.6
C00O C01B B04J 122.1(8)
C00V C01B C00O 115.9(8)
C00V C01B B04J 121.2(8)
F004 C01C C00M 112.5(10)
F00N C01C F004 106.8(11)
F00N C01C C00M 114.3(11)
F00N C01C F01A 105.5(12)
F01A C01C F004 103.6(11)
F01A C01C C00M 113.3(11)
C01F C01D C022 116.3(9)
C01F C01D B03F 120.7(8)
C022 C01D B03F 122.5(8)
N01O N01E Ir01 115.2(7)
C04I N01E Ir01 137.6(8)
C04I N01E N01O 107.2(9)
C01D C01F H01F 119.0
C01D C01F C036 122.0(10)
C036 C01F H01F 119.0
C01R C01G H01G 120.7
C02E C01G H01G 120.7
C02E C01G C01R 118.7(9)
N029 N01H Ir01 113.7(8)
C04Y N01H Ir01 138.3(10)
C04Y N01H N029 107.9(11)
C019 C01J C030 116.0(9)
C019 C01J B04J 122.0(9)
C030 C01J B04J 121.0(8)
N02V N01L Ir02 115.4(11)
C04U N01L Ir02 134.8(10)
C04U N01L N02V 109.5(12)
C02I C01N H01N 120.1
C02I C01N C03Q 119.8(11)
C03Q C01N H01N 120.1
N01E N01O C033 118.1(9)
C034 N01O N01E 109.1(10)
C034 N01O C033 132.8(10)
C011 C01P B03F 120.5(9)
C012 C01P C011 116.9(9)
C012 C01P B03F 122.1(8)
C014 C01Q H01Q 118.5
C014 C01Q C01Z 122.9(11)
C01Z C01Q H01Q 118.5
C00Z C01R C01G 120.0(10)
C00Z C01R C03M 120.6(12)
C01G C01R C03M 119.2(11)
C01T C01S H01S 120.3
C02D C01S H01S 120.3
C02D C01S C01T 119.4(10)
C00X C01T C01S 119.4(10)
C00X C01T C03V 122.0(11)
C01S C01T C03V 118.5(12)
C00R C01U H01U 120.5
C01Z C01U C00R 119.1(12)
C01Z C01U H01U 120.5
C023 C01V H01V 120.6
C03L C01V H01V 120.6
C03L C01V C023 118.7(9)
N028 N01X C048 107.4(13)
N028 N01X C04D 115.5(11)
C048 N01X C04D 137.0(13)
C00Z C01Y B03F 122.2(8)
C02A C01Y C00Z 116.6(8)
C02A C01Y B03F 120.7(8)
C01Q C01Z C5 113.6(14)
C01U C01Z C01Q 121.5(12)
C01U C01Z C5 124.7(14)
C02K C021 H021 121.5
C03U C021 H021 121.5
C03U C021 C02K 117.0(12)
C01D C022 H022 119.2
C01D C022 C02N 121.6(9)
C02N C022 H022 119.2
C019 C023 C01V 119.5(10)
C019 C023 C04N 122.2(10)
C01V C023 C04N 118.3(9)
C00M C024 C013 118.9(10)
C00M C024 H024 120.6
C013 C024 H024 120.6
C02G C026 N00S 121.6(11)
C02G C026 C04L 124.0(11)
C04L C026 N00S 114.4(10)
C02N C027 H027 120.5
C02N C027 C036 118.9(11)
C036 C027 H027 120.5
N01X N028 Ir02 115.4(9)
C04R N028 Ir02 138.3(10)
C04R N028 N01X 106.3(11)
N01H N029 C02F 117.8(10)
N01H N029 C04C 110.7(12)
C04C N029 C02F 131.5(12)
C01Y C02A H02A 118.8
C01Y C02A C02E 122.3(9)
C02E C02A H02A 118.8
N02C N02B Ir01 113.7(6)
C03Z N02B Ir01 139.7(8)
C03Z N02B N02C 106.5(9)
N02B N02C C02K 116.6(9)
C03G N02C N02B 109.9(10)
C03G N02C C02K 133.1(11)
C00K C02D C040 119.9(10)
C01S C02D C00K 120.7(9)
C01S C02D C040 119.4(11)
C01G C02E C02A 119.9(9)
C01G C02E C02S 119.5(10)
C02A C02E C02S 120.5(10)
N00T C02F N029 115.9(10)
N00T C02F C043 121.9(14)
C043 C02F N029 122.2(13)
C026 C02G H02G 121.7
C026 C02G C041 116.7(12)
C041 C02G H02G 121.7
C011 C02I C03H 120.1(13)
C01N C02I C011 120.0(10)
C01N C02I C03H 119.9(12)
C04B C02J H02J 121.2
C04B C02J C056 117.7(18)
C056 C02J H02J 121.2
C021 C02K N02C 120.2(10)
C021 C02K C032 126.0(11)
C032 C02K N02C 113.9(10)
C03J C02L H02L 119.6
C03P C02L H02L 119.6
C03P C02L C03J 120.8(12)
C022 C02N C04E 117.7(11)
C027 C02N C022 120.5(10)
C027 C02N C04E 121.7(12)
C033 C02P H02P 120.7
C033 C02P C038 118.6(13)
C038 C02P H02P 120.7
C032 C02Q H02Q 119.2
C03O C02Q H02Q 119.2
C03O C02Q C032 121.5(11)
F00H C02S F015 108.8(13)
F00H C02S C02E 113.4(13)
F00H C02S F02H 100.6(12)
F015 C02S C02E 114.9(12)
F015 C02S F02H 104.8(14)
F02H C02S C02E 113.1(13)
N01L N02V C03N 115.4(12)
N01L N02V C03X 103.8(12)
C03N N02V C03X 140.6(11)
F005 C02W C009 110.7(11)
F00A C02W F005 104.8(10)
F00A C02W C009 114.0(11)
F00P C02W F005 104.5(11)
F00P C02W C009 113.0(10)
F00P C02W F00A 109.2(12)
C01J C030 H030 119.5
C03L C030 C01J 121.0(10)
C03L C030 H030 119.5
C02K C032 Ir01 115.2(8)
C02Q C032 Ir01 129.6(8)
C02Q C032 C02K 114.9(10)
N01O C033 C03P 111.7(9)
C02P C033 N01O 124.4(11)
C02P C033 C03P 123.8(12)
N01O C034 H034 125.9
N01O C034 C03Y 108.2(11)
C03Y C034 H034 125.9
C01F C036 C10 118.5(12)
C027 C036 C01F 120.6(10)
C027 C036 C10 120.9(12)
F00E C037 F03C 103.0(14)
F00E C037 C03Q 114.8(14)
F02T C037 F00E 106.8(14)
F02T C037 F03C 101.8(15)
F02T C037 C03Q 116.0(15)
F03C C037 C03Q 113.0(13)
C02P C038 H038 119.7
C03J C038 C02P 120.5(13)
C03J C038 H038 119.7
N00S C039 H039 126.3
N00S C039 C03T 107.4(12)
C03T C039 H039 126.3
F006 C03A C03L 113.9(12)
F00B C03A F006 104.2(11)
F00B C03A F01M 105.1(13)
F00B C03A C03L 116.2(13)
F01M C03A F006 102.1(12)
F01M C03A C03L 113.9(11)
C03N N03E Ir02 113.8(11)
C056 N03E Ir02 128.4(11)
C056 N03E C03N 117.6(13)
C00L B03F C01Y 111.1(8)
C01D B03F C00L 103.5(7)
C01D B03F C01Y 112.6(7)
C01P B03F C00L 113.0(8)
C01P B03F C01D 113.9(8)
C01P B03F C01Y 103.0(7)
N02C C03G H03G 125.9
N02C C03G C047 108.3(11)
C047 C03G H03G 125.9
F00F C03H C02I 110.8(13)
F00Y C03H F00F 97.5(14)
F00Y C03H C02I 109.6(13)
F01K C03H F00F 98.3(15)
F01K C03H F00Y 119.0(15)
F01K C03H C02I 118.5(15)
C02L C03J H03J 119.0
C038 C03J C02L 122.1(13)
C038 C03J H03J 119.0
C04D C03K Ir02 109.5(11)
C04G C03K Ir02 131.5(10)
C04G C03K C04D 119.0(13)
C01V C03L C030 121.9(10)
C01V C03L C03A 119.8(10)
C030 C03L C03A 118.2(11)
F02R C03M C01R 115.5(13)
F03D C03M C01R 116.1(15)
F03D C03M F02R 104.6(14)
F04H C03M C01R 115.9(16)
F04H C03M F02R 99.8(15)
F04H C03M F03D 102.9(14)
N03E C03N N02V 118.5(12)
N03E C03N C04P 128.3(17)
C04P C03N N02V 113.2(14)
C02Q C03O H03O 119.8
C02Q C03O C03U 120.4(12)
C03U C03O H03O 119.8
C02L C03P Ir01 131.2(9)
C02L C03P C033 114.2(10)
C033 C03P Ir01 114.5(8)
C012 C03Q C037 120.2(12)
C01N C03Q C012 119.7(12)
C01N C03Q C037 120.1(12)
N00T C03S H03S 119.1
N00T C03S C04S 121.9(13)
C04S C03S H03S 119.1
C039 C03T H03T 126.4
C039 C03T C04O 107.3(11)
C04O C03T H03T 126.4
C021 C03U C03O 120.1(12)
C021 C03U H03U 119.9
C03O C03U H03U 119.9
F020 C03V C01T 115.2(14)
F020 C03V F02M 97.1(14)
F02M C03V C01T 113.4(13)
F031 C03V C01T 116.3(14)
F031 C03V F020 111.3(14)
F031 C03V F02M 101.2(14)
N02V C03X H03X 128.6
C049 C03X N02V 102.8(13)
C049 C03X H03X 128.6
C034 C03Y H03Y 126.9
C034 C03Y C04I 106.2(12)
C04I C03Y H03Y 126.9
N02B C03Z H03Z 124.5
N02B C03Z C047 111.0(11)
C047 C03Z H03Z 124.5
F018 C040 C02D 116.6(12)
F018 C040 F03B 110.7(14)
F018 C040 F057 104.5(13)
F03B C040 C02D 111.4(13)
F057 C040 C02D 114.4(13)
F057 C040 F03B 97.3(13)
C02G C041 H041 118.9
C046 C041 C02G 122.2(13)
C046 C041 H041 118.9
F02Z C042 C00W 116.6(15)
F02Z C042 F04A 91.3(14)
F03I C042 C00W 119.6(15)
F03I C042 F02Z 105.3(16)
F03I C042 F04A 109.1(16)
F04A C042 C00W 111.3(15)
C02F C043 H043 121.3
C04X C043 C02F 117.5(16)
C04X C043 H043 121.3
F00J C045 C013 113.3(13)
F00J C045 F035 98.3(13)
F02X C045 F00J 107.4(13)
F02X C045 C013 115.6(13)
F02X C045 F035 106.4(14)
F035 C045 C013 114.3(12)
C041 C046 H046 120.3
C041 C046 C04M 119.4(13)
C04M C046 H046 120.3
C03G C047 H047 127.9
C03Z C047 C03G 104.3(11)
C03Z C047 H047 127.9
N01X C048 H048 124.7
C04T C048 N01X 110.6(14)
C04T C048 H048 124.7
C03X C049 H049 125.1
C03X C049 C04U 109.8(15)
C04U C049 H049 125.1
C02J C04B H04B 113.0
C04P C04B C02J 134(2)
C04P C04B H04B 113.0
N029 C04C H04C 128.1
N029 C04C C051 103.8(13)
C051 C04C H04C 128.1
N01X C04D C03K 117.7(12)
C04Z C04D N01X 119.7(13)
C04Z C04D C03K 122.6(15)
F00I C04E F01I 99.7(14)
F00I C04E C02N 113.1(14)
F01I C04E C02N 111.7(13)
F025 C04E F00I 108.9(15)
F025 C04E F01I 106.6(16)
F025 C04E C02N 115.5(15)
C03K C04G H04G 120.1
C03K C04G C055 119.9(15)
C055 C04G H04G 120.1
N01E C04I C03Y 109.3(12)
N01E C04I H04I 125.4
C03Y C04I H04I 125.4
C014 B04J C017 114.1(8)
C014 B04J C01B 103.0(7)
C014 B04J C01J 114.2(8)
C017 B04J C01B 111.1(8)
C01J B04J C017 102.8(7)
C01J B04J C01B 111.9(8)
C026 C04L Ir02 115.3(8)
C026 C04L C04M 116.8(11)
C04M C04L Ir02 127.9(9)
C046 C04M C04L 120.9(12)
C046 C04M H04M 119.6
C04L C04M H04M 119.6
F003 C04N C023 111.4(11)
F008 C04N F003 104.6(11)
F008 C04N C023 113.3(9)
F00D C04N F003 106.0(9)
F00D C04N F008 105.9(11)
F00D C04N C023 114.8(11)
N016 C04O C03T 108.4(12)
N016 C04O H04O 125.8
C03T C04O H04O 125.8
C03N C04P H04P 126.8
C04B C04P C03N 106(2)
C04B C04P H04P 126.8
N028 C04R H04R 124.5
N028 C04R C04T 111.1(15)
C04T C04R H04R 124.5
C03S C04S H04S 119.6
C04X C04S C03S 120.8(17)
C04X C04S H04S 119.6
C048 C04T C04R 104.5(15)
C048 C04T H04T 127.7
C04R C04T H04T 127.7
N01L C04U C049 114.0(14)
N01L C04U H04U 123.0
C049 C04U H04U 123.0
C04Z C04V H04V 118.9
C04Z C04V C055 122.2(16)
C055 C04V H04V 118.9
C043 C04X H04X 118.8
C04S C04X C043 122.3(18)
C04S C04X H04X 118.8
N01H C04Y H04Y 123.5
N01H C04Y C051 112.9(14)
C051 C04Y H04Y 123.5
C04D C04Z C04V 116.1(15)
C04D C04Z H04Z 122.0
C04V C04Z H04Z 122.0
C04C C051 H051 127.7
C04Y C051 C04C 104.7(13)
C04Y C051 H051 127.7
C04G C055 C04V 120.1(17)
C04G C055 H055 119.9
C04V C055 H055 119.9
C02J C056 H056 121.9
N03E C056 C02J 116.1(16)
N03E C056 H056 121.9
F6 C5 C01Z 117.8(17)
F6 C5 F11 127.3(18)
F6 C5 F16 90.6(17)
F11 C5 C01Z 114.6(18)
F11 C5 F16 74.4(15)
F16 C5 C01Z 100.9(17)
F00G C10 C036 110.5(15)
F01W C10 F00G 108.9(16)
F01W C10 F02Y 113.0(18)
F01W C10 C036 112.1(16)
F02Y C10 F00G 102.8(15)
F02Y C10 C036 109.1(15)
C5 F11 F16 60.5(14)
C5 F16 F11 45.1(10)
C00R C1 F60 98.1(18)
F58 C1 C00R 111.3(19)
F58 C1 F60 62.4(16)
F59 C1 C00R 117(2)
F59 C1 F58 122(2)
F59 C1 F60 80(2)
C1 F58 F60 65.6(16)
F58 F60 C1 52.0(13)

loop_
_geom_bond_atom_site_label_1
_geom_bond_atom_site_label_2
_geom_bond_distance
Ir01 N00T 2.146(9)
Ir01 N01E 2.015(9)
Ir01 N01H 2.142(10)
Ir01 N02B 2.025(9)
Ir01 C032 2.031(10)
Ir01 C03P 2.015(11)
Ir02 N016 2.036(9)
Ir02 N01L 2.156(12)
Ir02 N028 2.019(10)
Ir02 N03E 2.150(11)
Ir02 C03K 2.046(14)
Ir02 C04L 2.025(12)
F003 C04N 1.359(15)
F004 C01C 1.350(14)
F005 C02W 1.363(16)
F006 C03A 1.356(16)
C007 H007 0.9300
C007 C009 1.387(14)
C007 C00W 1.392(15)
F008 C04N 1.348(15)
C009 C00O 1.398(13)
C009 C02W 1.493(14)
F00A C02W 1.306(16)
F00B C03A 1.298(17)
C00C H00C 0.9300
C00C C00R 1.426(17)
C00C C014 1.403(14)
F00D C04N 1.329(15)
F00E C037 1.335(17)
F00F C03H 1.42(2)
F00G C10 1.35(2)
F00H C02S 1.304(17)
F00I C04E 1.310(19)
F00J C045 1.322(18)
C00K H00K 0.9300
C00K C00L 1.417(12)
C00K C02D 1.399(14)
C00L C00X 1.395(13)
C00L B03F 1.645(15)
C00M C00U 1.419(13)
C00M C01C 1.486(17)
C00M C024 1.380(15)
F00N C01C 1.286(16)
C00O H00O 0.9300
C00O C01B 1.394(12)
F00P C02W 1.301(16)
C00Q H00Q 0.9300
C00Q C013 1.418(15)
C00Q C017 1.399(14)
C00R C01U 1.389(19)
C00R C1 1.500(17)
N00S N016 1.373(13)
N00S C026 1.428(14)
N00S C039 1.363(15)
N00T C02F 1.345(15)
N00T C03S 1.308(16)
C00U H00U 0.9300
C00U C017 1.387(13)
C00V H00V 0.9300
C00V C00W 1.394(15)
C00V C01B 1.391(14)
C00W C042 1.486(18)
C00X H00X 0.9300
C00X C01T 1.384(15)
F00Y C03H 1.322(19)
C00Z H00Z 0.9300
C00Z C01R 1.397(13)
C00Z C01Y 1.400(13)
C011 H011 0.9300
C011 C01P 1.417(13)
C011 C02I 1.416(15)
C012 H012 0.9300
C012 C01P 1.383(15)
C012 C03Q 1.419(14)
C013 C024 1.383(16)
C013 C045 1.494(17)
C014 C01Q 1.369(13)
C014 B04J 1.610(14)
F015 C02S 1.304(18)
N016 C04O 1.344(14)
C017 B04J 1.647(14)
F018 C040 1.301(18)
C019 H019 0.9300
C019 C01J 1.377(14)
C019 C023 1.408(13)
F01A C01C 1.313(15)
C01B B04J 1.665(14)
C01D C01F 1.386(13)
C01D C022 1.410(13)
C01D B03F 1.635(13)
N01E N01O 1.354(13)
N01E C04I 1.339(15)
C01F H01F 0.9300
C01F C036 1.402(15)
C01G H01G 0.9300
C01G C01R 1.404(15)
C01G C02E 1.402(15)
N01H N029 1.381(15)
N01H C04Y 1.306(17)
F01I C04E 1.35(2)
C01J C030 1.434(14)
C01J B04J 1.641(13)
F01K C03H 1.217(18)
N01L N02V 1.325(16)
N01L C04U 1.32(2)
F01M C03A 1.351(19)
C01N H01N 0.9300
C01N C02I 1.385(18)
C01N C03Q 1.391(16)
N01O C033 1.421(15)
N01O C034 1.338(15)
C01P B03F 1.613(14)
C01Q H01Q 0.9300
C01Q C01Z 1.397(16)
C01R C03M 1.421(18)
C01S H01S 0.9300
C01S C01T 1.386(14)
C01S C02D 1.368(14)
C01T C03V 1.458(18)
C01U H01U 0.9300
C01U C01Z 1.335(19)
C01V H01V 0.9300
C01V C023 1.419(16)
C01V C03L 1.347(16)
F01W C10 1.28(2)
N01X N028 1.369(15)
N01X C048 1.388(19)
N01X C04D 1.39(2)
C01Y C02A 1.399(13)
C01Y B03F 1.653(13)
C01Z C5 1.53(2)
F020 C03V 1.31(2)
C021 H021 0.9300
C021 C02K 1.381(17)
C021 C03U 1.364(18)
C022 H022 0.9300
C022 C02N 1.420(14)
C023 C04N 1.476(16)
C024 H024 0.9300
F025 C04E 1.23(2)
C026 C02G 1.375(17)
C026 C04L 1.377(16)
C027 H027 0.9300
C027 C02N 1.356(16)
C027 C036 1.400(17)
N028 C04R 1.315(19)
N029 C02F 1.422(17)
N029 C04C 1.420(18)
C02A H02A 0.9300
C02A C02E 1.405(13)
N02B N02C 1.392(13)
N02B C03Z 1.323(13)
N02C C02K 1.427(14)
N02C C03G 1.327(15)
C02D C040 1.477(16)
C02E C02S 1.502(17)
C02F C043 1.377(19)
C02G H02G 0.9300
C02G C041 1.419(18)
F02H C02S 1.317(19)
C02I C03H 1.506(18)
C02J H02J 0.9300
C02J C04B 1.30(2)
C02J C056 1.37(2)
C02K C032 1.389(15)
C02L H02L 0.9300
C02L C03J 1.395(17)
C02L C03P 1.392(16)
F02M C03V 1.37(2)
C02N C04E 1.476(19)
C02P H02P 0.9300
C02P C033 1.338(16)
C02P C038 1.39(2)
C02Q H02Q 0.9300
C02Q C032 1.385(14)
C02Q C03O 1.382(17)
F02R C03M 1.33(2)
F02T C037 1.29(2)
N02V C03N 1.46(2)
N02V C03X 1.64(2)
F02X C045 1.290(19)
F02Y C10 1.34(2)
F02Z C042 1.30(2)
C030 H030 0.9300
C030 C03L 1.404(13)
F031 C03V 1.271(19)
C033 C03P 1.459(15)
C034 H034 0.9300
C034 C03Y 1.367(18)
F035 C045 1.357(19)
C036 C10 1.52(2)
C037 F03C 1.39(2)
C037 C03Q 1.45(2)
C038 H038 0.9300
C038 C03J 1.331(19)
C039 H039 0.9300
C039 C03T 1.376(19)
C03A C03L 1.485(17)
F03B C040 1.340(19)
F03D C03M 1.312(19)
N03E C03N 1.330(19)
N03E C056 1.29(2)
C03G H03G 0.9300
C03G C047 1.413(18)
F03I C042 1.21(2)
C03J H03J 0.9300
C03K C04D 1.470(18)
C03K C04G 1.36(2)
C03M F04H 1.29(2)
C03N C04P 1.38(2)
C03O H03O 0.9300
C03O C03U 1.402(18)
C03S H03S 0.9300
C03S C04S 1.36(2)
C03T H03T 0.9300
C03T C04O 1.394(19)
C03U H03U 0.9300
C03X H03X 0.9300
C03X C049 1.31(2)
C03Y H03Y 0.9300
C03Y C04I 1.368(17)
C03Z H03Z 0.9300
C03Z C047 1.399(17)
C040 F057 1.329(19)
C041 H041 0.9300
C041 C046 1.339(19)
C042 F04A 1.33(2)
C043 H043 0.9300
C043 C04X 1.29(2)
C046 H046 0.9300
C046 C04M 1.405(18)
C047 H047 0.9300
C048 H048 0.9300
C048 C04T 1.30(2)
C049 H049 0.9300
C049 C04U 1.36(2)
C04B H04B 0.9300
C04B C04P 1.19(2)
C04C H04C 0.9300
C04C C051 1.48(2)
C04D C04Z 1.39(2)
C04G H04G 0.9300
C04G C055 1.41(2)
C04I H04I 0.9300
C04L C04M 1.410(15)
C04M H04M 0.9300
C04O H04O 0.9300
C04P H04P 0.9300
C04R H04R 0.9300
C04R C04T 1.42(2)
C04S H04S 0.9300
C04S C04X 1.25(2)
C04T H04T 0.9300
C04U H04U 0.9300
C04V H04V 0.9300
C04V C04Z 1.41(2)
C04V C055 1.42(2)
C04X H04X 0.9300
C04Y H04Y 0.9300
C04Y C051 1.41(2)
C04Z H04Z 0.9300
C051 H051 0.9300
C055 H055 0.9300
C056 H056 0.9300
C5 F6 1.19(2)
C5 F11 1.24(2)
C5 F16 1.52(3)
F11 F16 1.69(2)
C1 F58 1.36(3)
C1 F59 1.22(3)
C1 F60 1.58(3)
F58 F60 1.53(2)
